data_1568095
loop_
_publ_author_name
'Karges, Johannes'
'Giardini, Miriam A.'
'Blacque, Olivier'
'Woodworth, Brendon'
'Siqueira-Neto, Jair L'
'Cohen, Seth M.'

_publ_section_title
;
 Enantioselective inhibition of the SARS-CoV-2 main protease with
 rhenium(i) picolinic acid complexes.
;
_journal_issue 3
_journal_name_full 'Chemical science'
_journal_page_first 711
_journal_page_last 720
_journal_paper_doi 10.1039/d2sc05473f
_journal_volume 14
_journal_year 2023
_chemical_formula_moiety 'C10 H8 N O7 Re'
_chemical_formula_sum 'C10 H8 N O7 Re'
_chemical_formula_weight 440.37
_space_group_crystal_system monoclinic
_space_group_IT_number 14
_space_group_name_Hall '-P 2ybc'
_space_group_name_H-M_alt 'P 1 21/c 1'
_atom_sites_solution_hydrogens mixed
_atom_sites_solution_primary dual
_audit_creation_date 2021-07-08
_audit_creation_method
;
Olex2 1.3
(compiled 2020.11.12 svn.r5f609507 for OlexSys, GUI svn.r6272)
;
_audit_update_record
;
2022-09-06 deposited with the CCDC.	2022-12-13 downloaded from the CCDC.
;
_cell_angle_alpha 90
_cell_angle_beta 108.801(3)
_cell_angle_gamma 90
_cell_formula_units_Z 4
_cell_length_a 11.9487(3)
_cell_length_b 6.8332(2)
_cell_length_c 16.0682(4)
_cell_measurement_reflns_used 10011
_cell_measurement_temperature 160(1)
_cell_measurement_theta_max 78.8100
_cell_measurement_theta_min 2.8870
_cell_volume 1241.93(6)
_computing_cell_refinement 'CrysAlisPro 1.171.40.68a (Rigaku OD, 2019)'
_computing_data_collection 'CrysAlisPro 1.171.40.68a (Rigaku OD, 2019)'
_computing_data_reduction 'CrysAlisPro 1.171.40.68a (Rigaku OD, 2019)'
_computing_molecular_graphics 'Olex2 1.3 (Dolomanov et al., 2009)'
_computing_publication_material 'Olex2 1.3 (Dolomanov et al., 2009)'
_computing_structure_refinement 'SHELXL (Sheldrick, 2015b)'
_computing_structure_solution 'SHELXT (Sheldrick, 2015a)'
_diffrn_ambient_environment N~2~
_diffrn_ambient_temperature 160(1)
_diffrn_detector 'Hybrid Pixel Array Detector'
_diffrn_detector_area_resol_mean 5.8140
_diffrn_detector_type 'Pilatus 200K'
_diffrn_measured_fraction_theta_full 0.986
_diffrn_measured_fraction_theta_max 0.982
_diffrn_measurement_details
;
List of Runs (angles in degrees, time in seconds):

  # Type    Start    End  Width  t~exp~   \w     \q     \k     \f   Frames
#--------------------------------------------------------------------------
  1  \w    104.00 177.00   0.50    0.30    --  107.75  45.00  60.00  146
  2  \w    136.00 171.00   0.50    0.30    --  107.75  45.00  90.00   70
  3  \w     95.00 133.00   0.50    0.30    --  107.75  45.00  90.00   76
  4  \w     29.00 125.00   0.50    0.15    --   51.79  77.00-150.00  192
  5  \w    -80.00  24.00   0.50    0.15    --  -51.79  89.00 158.00  208
  6  \w    -80.00 -10.00   0.50    0.30    --  -86.25  89.00 158.00  140
  7  \w   -162.00 -78.00   0.50    0.30    --  -86.25 -89.00  42.00  168
  8  \w   -126.00 -73.00   0.50    0.15    --  -51.79-125.00-180.00  106
  9  \w   -128.00 -78.00   0.50    0.15    --  -51.79 -89.00  42.00  100
 10  \w     32.00 120.00   0.50    0.30    --  107.75 -45.00 150.00  176
 11  \w     81.00 106.00   0.50    0.30    --  107.75 -94.00 120.00   50
 12  \w     31.00 106.00   0.50    0.30    --  107.75 -94.00  90.00  150
 13  \w    -21.00  80.00   0.50    0.15    --   51.79 -89.00  42.00  202
 14  \w     32.00 106.00   0.50    0.30    --  107.75 -89.00  42.00  148
 15  \w     34.00 130.00   0.50    0.30    --  107.75 -77.00 120.00  192
 16  \w     31.00 106.00   0.50    0.30    --  107.75 -94.00 -30.00  150
 17  \w     41.00  66.00   0.50    0.30    --  107.75 -94.00-180.00   50
 18  \w     73.00 105.00   0.50    0.30    --  107.75 -94.00-180.00   64
 19  \w    100.00 178.00   0.50    0.30    --  107.75  89.00 158.00  156
 20  \w    102.00 178.00   0.50    0.30    --  107.75 111.00 120.00  152
 21  \w    102.00 178.00   0.50    0.30    --  107.75 111.00   0.00  152
 22  \w    102.00 178.00   0.50    0.30    --  107.75 111.00-120.00  152
;
_diffrn_measurement_device 'four-circle diffractometer'
_diffrn_measurement_device_type 'XtaLAB Synergy, Dualflex, Pilatus 200K'
_diffrn_measurement_method '\w scans'
_diffrn_orient_matrix_type 'CrysAlisPro convention (1999,Acta A55,543-557)'
_diffrn_orient_matrix_UB_11 0.1285431000
_diffrn_orient_matrix_UB_12 -0.0344189000
_diffrn_orient_matrix_UB_13 0.0025775000
_diffrn_orient_matrix_UB_21 0.0350256000
_diffrn_orient_matrix_UB_22 0.2017196000
_diffrn_orient_matrix_UB_23 0.0432961000
_diffrn_orient_matrix_UB_31 0.0277758000
_diffrn_orient_matrix_UB_32 -0.0947405000
_diffrn_orient_matrix_UB_33 0.0914345000
_diffrn_radiation_monochromator mirror
_diffrn_radiation_probe x-ray
_diffrn_radiation_type 'Cu K\a'
_diffrn_radiation_wavelength 1.54184
_diffrn_reflns_av_R_equivalents 0.0381
_diffrn_reflns_av_unetI/netI 0.0261
_diffrn_reflns_Laue_measured_fraction_full 0.986
_diffrn_reflns_Laue_measured_fraction_max 0.982
_diffrn_reflns_limit_h_max 14
_diffrn_reflns_limit_h_min -14
_diffrn_reflns_limit_k_max 8
_diffrn_reflns_limit_k_min -8
_diffrn_reflns_limit_l_max 20
_diffrn_reflns_limit_l_min -15
_diffrn_reflns_number 11246
_diffrn_reflns_point_group_measured_fraction_full 0.986
_diffrn_reflns_point_group_measured_fraction_max 0.982
_diffrn_reflns_theta_full 67.684
_diffrn_reflns_theta_max 74.432
_diffrn_reflns_theta_min 3.908
_diffrn_source 'micro-focus sealed X-ray tube'
_diffrn_source_type 'PhotonJet (Cu) X-ray Source'
_exptl_absorpt_coefficient_mu 19.455
_exptl_absorpt_correction_T_max 0.657
_exptl_absorpt_correction_T_min 0.116
_exptl_absorpt_correction_type analytical
_exptl_absorpt_process_details
;
CrysAlisPro 1.171.40.68a (Rigaku Oxford Diffraction, 2019)
Analytical numeric absorption correction using a multifaceted crystal
model based on expressions derived by R.C. Clark & J.S. Reid.
(Clark, R. C. & Reid, J. S. (1995). Acta Cryst. A51, 887-897)
Empirical absorption correction using spherical harmonics,
 implemented in SCALE3 ABSPACK scaling algorithm.
;
_exptl_crystal_colour yellow
_exptl_crystal_density_diffrn 2.355
_exptl_crystal_description needle
_exptl_crystal_F_000 824
_exptl_crystal_size_max 0.27
_exptl_crystal_size_mid 0.08
_exptl_crystal_size_min 0.02
_refine_diff_density_max 1.842
_refine_diff_density_min -1.016
_refine_diff_density_rms 0.203
_refine_ls_extinction_coef 0.00116(9)
_refine_ls_extinction_expression Fc^*^=kFc[1+0.001xFc^2^\l^3^/sin(2\q)]^-1/4^
_refine_ls_extinction_method 'SHELXL-2018/3 (Sheldrick 2018)'
_refine_ls_goodness_of_fit_ref 1.124
_refine_ls_hydrogen_treatment mixed
_refine_ls_matrix_type full
_refine_ls_number_parameters 180
_refine_ls_number_reflns 2499
_refine_ls_number_restraints 2
_refine_ls_restrained_S_all 1.123
_refine_ls_R_factor_all 0.0337
_refine_ls_R_factor_gt 0.0309
_refine_ls_shift/su_max 0.000
_refine_ls_shift/su_mean 0.000
_refine_ls_structure_factor_coef Fsqd
_refine_ls_weighting_details 'w=1/[\s^2^(Fo^2^)+(0.0574P)^2^+1.2329P] where P=(Fo^2^+2Fc^2^)/3'
_refine_ls_weighting_scheme calc
_refine_ls_wR_factor_gt 0.0896
_refine_ls_wR_factor_ref 0.0939
_reflns_Friedel_coverage 0.000
_reflns_number_gt 2303
_reflns_number_total 2499
_reflns_threshold_expression 'I > 2\s(I)'
_cod_data_source_file d2sc05473f2.cif
_cod_data_source_block 9
_cod_depositor_comments 'Adding full bibliography for 1568094--1568122.cif.'
_cod_database_code 1568095
_shelx_shelxl_version_number 2018/3
_shelx_space_group_comment
;
The symmetry employed for this shelxl refinement is uniquely defined
by the following loop, which should always be used as a source of
symmetry information in preference to the above space-group names.
They are only intended as comments.
;
_shelx_estimated_absorpt_t_max 0.697
_shelx_estimated_absorpt_t_min 0.077
_olex2_refinement_description
;
1. Fixed Uiso
 At 1.2 times of:
  All C(H) groups
 At 1.5 times of:
  All C(H,H,H) groups, All O(H,H) groups
2. Restrained distances
 O4-H4A = O4-H4B
 0.82 with sigma of 0.01
3.a Aromatic/amide H refined with riding coordinates:
 C4(H4), C5(H5), C6(H6)
3.b Idealised Me refined as rotating group:
 C10(H10A,H10B,H10C)
;

loop_
_space_group_symop_operation_xyz
'x, y, z'
'-x, y+1/2, -z+1/2'
'-x, -y, -z'
'x, -y-1/2, z-1/2'

loop_
_atom_site_label
_atom_site_type_symbol
_atom_site_fract_x
_atom_site_fract_y
_atom_site_fract_z
_atom_site_U_iso_or_equiv
_atom_site_adp_type
_atom_site_occupancy
_atom_site_site_symmetry_order
_atom_site_calc_flag
_atom_site_refinement_flags_posn
_atom_site_refinement_flags_adp
_atom_site_refinement_flags_occupancy
_atom_site_disorder_assembly
_atom_site_disorder_group
C1 C 0.1718(3) 0.8895(5) 0.6495(2) 0.0276(7) Uani 1 1 d . . . . .
C2 C 0.3362(3) 0.9791(5) 0.5749(2) 0.0297(8) Uani 1 1 d . . . . .
C3 C 0.3661(3) 0.6673(5) 0.6765(2) 0.0265(7) Uani 1 1 d . . . . .
C4 C 0.3726(3) 0.6320(5) 0.4418(2) 0.0252(7) Uani 1 1 d . . . . .
H4 H 0.417082 0.748278 0.460888 0.030 Uiso 1 1 calc R U . . .
C5 C 0.3923(3) 0.5222(5) 0.3759(2) 0.0278(7) Uani 1 1 d . . . . .
H5 H 0.450487 0.561870 0.350663 0.033 Uiso 1 1 calc R U . . .
C6 C 0.3274(3) 0.3549(6) 0.3467(2) 0.0301(8) Uani 1 1 d . . . . .
H6 H 0.340231 0.278909 0.301142 0.036 Uiso 1 1 calc R U . . .
C7 C 0.2425(3) 0.2975(6) 0.3846(2) 0.0250(7) Uani 1 1 d . . . . .
C8 C 0.2276(3) 0.4138(5) 0.4526(2) 0.0200(6) Uani 1 1 d . . . . .
C9 C 0.1435(3) 0.3697(5) 0.5026(2) 0.0203(6) Uani 1 1 d . . . . .
C10 C 0.1784(5) 0.0287(7) 0.2858(3) 0.0537(13) Uani 1 1 d . . . . .
H10A H 0.156483 0.112652 0.233523 0.080 Uiso 1 1 calc R U . . .
H10B H 0.123622 -0.082198 0.275829 0.080 Uiso 1 1 calc R U . . .
H10C H 0.259089 -0.019928 0.297145 0.080 Uiso 1 1 calc R U . . .
N1 N 0.2926(2) 0.5789(4) 0.47951(17) 0.0207(5) Uani 1 1 d . . . . .
O1 O 0.1255(2) 0.9681(4) 0.69295(18) 0.0411(7) Uani 1 1 d . . . . .
O2 O 0.3943(2) 1.1130(4) 0.57265(19) 0.0429(7) Uani 1 1 d . . . . .
O3 O 0.4400(2) 0.6152(5) 0.73905(17) 0.0404(7) Uani 1 1 d . . . . .
O4 O 0.0991(2) 0.8257(4) 0.45511(15) 0.0219(5) Uani 1 1 d D . . . .
H4A H 0.042(3) 0.784(6) 0.468(4) 0.033 Uiso 1 1 d D U . . .
H4B H 0.104(4) 0.943(2) 0.445(3) 0.033 Uiso 1 1 d D U . . .
O5 O 0.0848(3) 0.2157(4) 0.4893(2) 0.0259(6) Uani 1 1 d . . . . .
O6 O 0.1398(2) 0.4958(3) 0.56017(15) 0.0221(5) Uani 1 1 d . . . . .
O7 O 0.1724(3) 0.1396(4) 0.36024(18) 0.0369(6) Uani 1 1 d . . . . .
Re1 Re 0.24347(2) 0.75228(2) 0.57540(2) 0.01872(14) Uani 1 1 d . . . . .

loop_
_atom_site_aniso_label
_atom_site_aniso_U_11
_atom_site_aniso_U_22
_atom_site_aniso_U_33
_atom_site_aniso_U_23
_atom_site_aniso_U_13
_atom_site_aniso_U_12
C1 0.0294(17) 0.0220(17) 0.0281(16) -0.0015(14) 0.0047(13) -0.0001(14)
C2 0.0265(17) 0.0292(19) 0.0283(17) 0.0016(14) 0.0017(13) -0.0005(15)
C3 0.0289(17) 0.028(2) 0.0265(17) -0.0002(14) 0.0146(14) 0.0032(14)
C4 0.0230(15) 0.0270(17) 0.0274(16) 0.0052(14) 0.0105(13) -0.0024(13)
C5 0.0261(17) 0.0319(19) 0.0314(17) 0.0090(15) 0.0176(14) 0.0051(14)
C6 0.0372(19) 0.0335(19) 0.0264(17) 0.0025(15) 0.0198(15) 0.0077(16)
C7 0.0283(19) 0.0222(15) 0.0279(19) 0.0011(16) 0.0138(15) -0.0005(16)
C8 0.0245(15) 0.0155(14) 0.0220(14) 0.0032(12) 0.0104(12) 0.0004(12)
C9 0.0226(15) 0.0159(15) 0.0242(15) 0.0020(13) 0.0101(12) 0.0014(12)
C10 0.086(4) 0.041(3) 0.050(3) -0.026(2) 0.044(3) -0.019(2)
N1 0.0209(12) 0.0203(13) 0.0226(13) 0.0060(11) 0.0091(10) 0.0032(10)
O1 0.0396(15) 0.0492(18) 0.0357(14) -0.0168(13) 0.0139(12) 0.0075(13)
O2 0.0413(15) 0.0324(15) 0.0459(15) 0.0085(13) 0.0015(12) -0.0197(13)
O3 0.0367(14) 0.0556(19) 0.0265(13) 0.0038(13) 0.0069(11) 0.0183(13)
O4 0.0235(12) 0.0195(13) 0.0236(11) 0.0006(10) 0.0089(9) -0.0021(10)
O5 0.0291(15) 0.0183(11) 0.0359(15) -0.0035(11) 0.0182(12) -0.0050(11)
O6 0.0269(11) 0.0170(11) 0.0277(11) -0.0032(9) 0.0160(9) -0.0039(9)
O7 0.0547(17) 0.0281(14) 0.0384(14) -0.0128(12) 0.0297(13) -0.0106(13)
Re1 0.01950(19) 0.01677(19) 0.02025(18) -0.00068(4) 0.00691(12) -0.00165(4)

loop_
_atom_type_symbol
_atom_type_description
_atom_type_scat_dispersion_real
_atom_type_scat_dispersion_imag
_atom_type_scat_source
C C 0.0181 0.0091 'International Tables Vol C Tables 4.2.6.8 and 6.1.1.4'
H H 0.0000 0.0000 'International Tables Vol C Tables 4.2.6.8 and 6.1.1.4'
N N 0.0311 0.0180 'International Tables Vol C Tables 4.2.6.8 and 6.1.1.4'
O O 0.0492 0.0322 'International Tables Vol C Tables 4.2.6.8 and 6.1.1.4'
Re Re -5.2083 5.8923 'International Tables Vol C Tables 4.2.6.8 and 6.1.1.4'

loop_
_exptl_crystal_face_index_h
_exptl_crystal_face_index_k
_exptl_crystal_face_index_l
_exptl_crystal_face_perp_dist
0 1 0 0.1280
0 -1 0 0.1380
0 0 1 0.0311
0 0 -1 0.0391
-1 0 0 0.0085
1 0 0 0.0145

loop_
_geom_angle_atom_site_label_1
_geom_angle_atom_site_label_2
_geom_angle_atom_site_label_3
_geom_angle
_geom_angle_site_symmetry_1
_geom_angle_site_symmetry_3
_geom_angle_publ_flag
O1 C1 Re1 177.8(3) . . ?
O2 C2 Re1 177.5(4) . . ?
O3 C3 Re1 178.9(3) . . ?
C5 C4 H4 119.2 . . ?
N1 C4 H4 119.2 . . ?
N1 C4 C5 121.6(3) . . ?
C4 C5 H5 120.1 . . ?
C6 C5 C4 119.8(3) . . ?
C6 C5 H5 120.1 . . ?
C5 C6 H6 120.2 . . ?
C5 C6 C7 119.6(3) . . ?
C7 C6 H6 120.2 . . ?
C6 C7 C8 118.1(4) . . ?
O7 C7 C6 124.8(4) . . ?
O7 C7 C8 117.1(3) . . ?
C7 C8 C9 125.0(3) . . ?
N1 C8 C7 120.9(3) . . ?
N1 C8 C9 114.1(3) . . ?
O5 C9 C8 121.0(3) . . ?
O5 C9 O6 123.1(3) . . ?
O6 C9 C8 115.9(3) . . ?
H10A C10 H10B 109.5 . . ?
H10A C10 H10C 109.5 . . ?
H10B C10 H10C 109.5 . . ?
O7 C10 H10A 109.5 . . ?
O7 C10 H10B 109.5 . . ?
O7 C10 H10C 109.5 . . ?
C4 N1 C8 120.0(3) . . ?
C4 N1 Re1 124.8(2) . . ?
C8 N1 Re1 115.0(2) . . ?
H4A O4 H4B 120(4) . . ?
Re1 O4 H4A 100(4) . . ?
Re1 O4 H4B 108(3) . . ?
C9 O6 Re1 119.2(2) . . ?
C7 O7 C10 118.1(3) . . ?
C1 Re1 N1 169.71(12) . . ?
C1 Re1 O4 93.06(12) . . ?
C1 Re1 O6 96.59(12) . . ?
C2 Re1 C1 88.96(16) . . ?
C2 Re1 N1 98.65(14) . . ?
C2 Re1 O4 95.93(12) . . ?
C2 Re1 O6 173.14(12) . . ?
C3 Re1 C1 89.69(14) . . ?
C3 Re1 C2 87.85(16) . . ?
C3 Re1 N1 97.47(12) . . ?
C3 Re1 O4 175.36(13) . . ?
C3 Re1 O6 96.19(13) . . ?
N1 Re1 O4 79.34(9) . . ?
O6 Re1 N1 75.37(9) . . ?
O6 Re1 O4 79.80(9) . . ?

loop_
_geom_bond_atom_site_label_1
_geom_bond_atom_site_label_2
_geom_bond_distance
_geom_bond_site_symmetry_2
_geom_bond_publ_flag
C1 O1 1.153(4) . ?
C1 Re1 1.920(4) . ?
C2 O2 1.156(4) . ?
C2 Re1 1.907(4) . ?
C3 O3 1.160(4) . ?
C3 Re1 1.894(4) . ?
C4 H4 0.9500 . ?
C4 C5 1.378(5) . ?
C4 N1 1.337(4) . ?
C5 H5 0.9500 . ?
C5 C6 1.376(5) . ?
C6 H6 0.9500 . ?
C6 C7 1.396(5) . ?
C7 C8 1.408(5) . ?
C7 O7 1.345(5) . ?
C8 C9 1.505(4) . ?
C8 N1 1.358(4) . ?
C9 O5 1.244(4) . ?
C9 O6 1.275(4) . ?
C10 H10A 0.9800 . ?
C10 H10B 0.9800 . ?
C10 H10C 0.9800 . ?
C10 O7 1.438(5) . ?
N1 Re1 2.169(3) . ?
O4 H4A 0.825(10) . ?
O4 H4B 0.822(10) . ?
O4 Re1 2.194(2) . ?
O6 Re1 2.114(2) . ?

loop_
_geom_hbond_atom_site_label_D
_geom_hbond_atom_site_label_H
_geom_hbond_atom_site_label_A
_geom_hbond_distance_DH
_geom_hbond_distance_HA
_geom_hbond_distance_DA
_geom_hbond_angle_DHA
_geom_hbond_site_symmetry_A
_geom_hbond_publ_flag
C5 H5 O3 0.95 2.54 3.270(4) 133.4 3_666 yes
O4 H4A O5 0.825(10) 1.854(19) 2.640(4) 159(4) 3_566 yes
O4 H4B O5 0.822(10) 2.03(3) 2.737(4) 143(4) 1_565 yes
O4 H4B O7 0.822(10) 2.25(3) 2.924(4) 140(4) 1_565 yes

loop_
_geom_torsion_atom_site_label_1
_geom_torsion_atom_site_label_2
_geom_torsion_atom_site_label_3
_geom_torsion_atom_site_label_4
_geom_torsion
_geom_torsion_site_symmetry_1
_geom_torsion_site_symmetry_2
_geom_torsion_site_symmetry_3
_geom_torsion_site_symmetry_4
_geom_torsion_publ_flag
C4 C5 C6 C7 -0.3(5) . . . . ?
C5 C4 N1 C8 -0.5(5) . . . . ?
C5 C4 N1 Re1 -174.4(2) . . . . ?
C5 C6 C7 C8 -0.7(6) . . . . ?
C5 C6 C7 O7 178.5(4) . . . . ?
C6 C7 C8 C9 -177.7(3) . . . . ?
C6 C7 C8 N1 1.1(5) . . . . ?
C6 C7 O7 C10 -4.8(6) . . . . ?
C7 C8 C9 O5 4.2(5) . . . . ?
C7 C8 C9 O6 -177.9(3) . . . . ?
C7 C8 N1 C4 -0.5(5) . . . . ?
C7 C8 N1 Re1 174.0(3) . . . . ?
C8 C7 O7 C10 174.5(4) . . . . ?
C8 C9 O6 Re1 2.5(4) . . . . ?
C9 C8 N1 C4 178.4(3) . . . . ?
C9 C8 N1 Re1 -7.0(3) . . . . ?
N1 C4 C5 C6 0.9(5) . . . . ?
N1 C8 C9 O5 -174.7(3) . . . . ?
N1 C8 C9 O6 3.2(4) . . . . ?
O5 C9 O6 Re1 -179.6(3) . . . . ?
O7 C7 C8 C9 3.0(5) . . . . ?
O7 C7 C8 N1 -178.2(3) . . . . ?
